data_4061391
_journal_name_full Organometallics
_journal_paper_doi 10.1021/om0490886
_journal_year 2005
_chemical_formula_sum 'C28 H20 D2 Si'
_chemical_formula_weight 388.56
_space_group_IT_number 88
_symmetry_cell_setting tetragonal
_symmetry_space_group_name_Hall '-I 4ad'
_symmetry_space_group_name_H-M 'I 41/a :2'
_cell_angle_alpha 90.00
_cell_angle_beta 90.00
_cell_angle_gamma 90.00
_cell_formula_units_Z 16
_cell_length_a 26.5807(12)
_cell_length_b 26.5807(12)
_cell_length_c 11.9078(10)
_cell_measurement_temperature 203(2)
_cell_volume 8413.3(9)
_diffrn_ambient_temperature 203(2)
_exptl_crystal_density_diffrn 1.227
_cod_depositor_comments
;
The following automatic conversions were performed:
'_symmetry_cell_setting' value 'Tetragonal' changed to 'tetragonal'
according to '/home/saulius/struct/CIF-dictionaries/cif_core.dic'
dictionary named 'cif_core.dic' version 2.4.1 from 2010-06-29.

Automatic conversion script
Id: cif_fix_enum 1527 2010-12-29 10:47:43Z saulius 
;
_cod_original_sg_symbol_H-M 'I 41/a'
_cod_database_code 4061391

loop_
_symmetry_equiv_pos_as_xyz
'x, y, z'
'-x+1/2, -y, z+1/2'
'-y+3/4, x+1/4, z+1/4'
'y+3/4, -x+3/4, z+3/4'
'x+1/2, y+1/2, z+1/2'
'-x+1, -y+1/2, z+1'
'-y+5/4, x+3/4, z+3/4'
'y+5/4, -x+5/4, z+5/4'
'-x, -y, -z'
'x-1/2, y, -z-1/2'
'y-3/4, -x-1/4, -z-1/4'
'-y-3/4, x-3/4, -z-3/4'
'-x+1/2, -y+1/2, -z+1/2'
'x, y+1/2, -z'
'y-1/4, -x+1/4, -z+1/4'
'-y-1/4, x-1/4, -z-1/4'

loop_
_atom_site_label
_atom_site_type_symbol
_atom_site_fract_x
_atom_site_fract_y
_atom_site_fract_z
_atom_site_U_iso_or_equiv
_atom_site_adp_type
_atom_site_occupancy
_atom_site_symmetry_multiplicity
_atom_site_calc_flag
_atom_site_refinement_flags
_atom_site_disorder_assembly
_atom_site_disorder_group
Si1 Si 0.239081(17) 0.261290(16) 0.04960(4) 0.03858(15) Uani 1 1 d . . .
C1 C 0.27839(6) 0.22610(6) -0.05269(13) 0.0355(3) Uani 1 1 d . . .
C2 C 0.25646(6) 0.18040(6) -0.06811(13) 0.0345(3) Uani 1 1 d . . .
C3 C 0.20934(6) 0.17052(5) -0.00144(13) 0.0349(3) Uani 1 1 d . . .
C4 C 0.19346(6) 0.20839(6) 0.06665(13) 0.0348(3) Uani 1 1 d . . .
C11 C 0.32299(6) 0.24509(5) -0.11358(13) 0.0347(3) Uani 1 1 d . . .
C12 C 0.36268(6) 0.26680(6) -0.05436(16) 0.0417(4) Uani 1 1 d . . .
C13 C 0.40450(7) 0.28566(7) -0.11019(17) 0.0490(4) Uani 1 1 d . . .
C14 C 0.40705(7) 0.28388(6) -0.22529(16) 0.0462(4) Uani 1 1 d . . .
C15 C 0.36805(7) 0.26266(6) -0.28529(16) 0.0457(4) Uani 1 1 d . . .
C16 C 0.32649(6) 0.24343(6) -0.23035(15) 0.0414(4) Uani 1 1 d . . .
C21 C 0.27802(6) 0.14180(6) -0.14424(14) 0.0376(4) Uani 1 1 d . . .
C22 C 0.32764(6) 0.12624(6) -0.12942(16) 0.0421(4) Uani 1 1 d . . .
C23 C 0.34925(7) 0.09168(7) -0.20133(17) 0.0514(5) Uani 1 1 d . . .
C24 C 0.32179(8) 0.07218(8) -0.28904(19) 0.0618(6) Uani 1 1 d . . .
C25 C 0.27252(8) 0.08673(9) -0.30440(19) 0.0643(6) Uani 1 1 d . . .
C26 C 0.25058(7) 0.12118(7) -0.23223(17) 0.0505(5) Uani 1 1 d . . .
C31 C 0.18294(6) 0.12130(6) -0.01223(13) 0.0362(3) Uani 1 1 d . . .
C32 C 0.20821(7) 0.07616(6) 0.00430(15) 0.0423(4) Uani 1 1 d . . .
C33 C 0.18266(8) 0.03096(7) 0.00050(17) 0.0505(5) Uani 1 1 d . . .
C34 C 0.13163(8) 0.03017(7) -0.02102(17) 0.0543(5) Uani 1 1 d . . .
C35 C 0.10635(7) 0.07433(7) -0.04088(15) 0.0488(4) Uani 1 1 d . . .
C36 C 0.13186(6) 0.11984(7) -0.03645(14) 0.0414(4) Uani 1 1 d . . .
C41 C 0.15034(6) 0.20764(6) 0.14486(13) 0.0349(3) Uani 1 1 d . . .
C42 C 0.13920(6) 0.16660(6) 0.21468(14) 0.0385(4) Uani 1 1 d . . .
C43 C 0.09934(6) 0.16824(7) 0.28915(15) 0.0427(4) Uani 1 1 d . . .
C44 C 0.06874(7) 0.21030(7) 0.29458(15) 0.0467(4) Uani 1 1 d . . .
C45 C 0.07903(7) 0.25108(7) 0.22681(16) 0.0496(4) Uani 1 1 d . . .
C46 C 0.11974(6) 0.24999(6) 0.15466(16) 0.0423(4) Uani 1 1 d . . .
D1 D 0.2192(6) 0.3047(6) 0.0069(15) 0.042(4) Uiso 1 1 d . . .
D2 D 0.2647(6) 0.2723(6) 0.1508(15) 0.045(5) Uiso 1 1 d . . .
H36 H 0.1144(6) 0.1505(6) -0.0511(13) 0.031(4) Uiso 1 1 d . . .
H46 H 0.1276(7) 0.2763(7) 0.1113(16) 0.047(5) Uiso 1 1 d . . .
H12 H 0.3602(6) 0.2678(6) 0.0269(16) 0.039(4) Uiso 1 1 d . . .
H44 H 0.0393(7) 0.2131(7) 0.3452(16) 0.048(5) Uiso 1 1 d . . .
H15 H 0.3696(7) 0.2614(7) -0.3648(18) 0.052(5) Uiso 1 1 d . . .
H32 H 0.2446(8) 0.0756(7) 0.0188(16) 0.053(5) Uiso 1 1 d . . .
H16 H 0.2990(7) 0.2301(7) -0.2713(15) 0.046(5) Uiso 1 1 d . . .
H42 H 0.1588(6) 0.1367(7) 0.2126(14) 0.041(5) Uiso 1 1 d . . .
H26 H 0.2165(8) 0.1317(7) -0.2458(17) 0.056(5) Uiso 1 1 d . . .
H43 H 0.0912(7) 0.1416(7) 0.3361(16) 0.047(5) Uiso 1 1 d . . .
H14 H 0.4365(7) 0.2980(7) -0.2650(17) 0.062(6) Uiso 1 1 d . . .
H34 H 0.1126(8) -0.0004(8) -0.0217(17) 0.064(6) Uiso 1 1 d . . .
H35 H 0.0706(8) 0.0756(7) -0.0542(16) 0.060(6) Uiso 1 1 d . . .
H13 H 0.4310(7) 0.2997(7) -0.0668(16) 0.054(5) Uiso 1 1 d . . .
H22 H 0.3468(7) 0.1393(7) -0.0619(16) 0.050(5) Uiso 1 1 d . . .
H45 H 0.0578(7) 0.2814(8) 0.2308(17) 0.062(6) Uiso 1 1 d . . .
H33 H 0.2027(8) 0.0014(8) 0.0097(19) 0.067(6) Uiso 1 1 d . . .
H23 H 0.3845(8) 0.0813(8) -0.1893(17) 0.066(6) Uiso 1 1 d . . .
H24 H 0.3373(8) 0.0474(8) -0.3390(19) 0.076(7) Uiso 1 1 d . . .
H25 H 0.2520(9) 0.0749(9) -0.366(2) 0.080(7) Uiso 1 1 d . . .

loop_
_atom_site_aniso_label
_atom_site_aniso_U_11
_atom_site_aniso_U_22
_atom_site_aniso_U_33
_atom_site_aniso_U_23
_atom_site_aniso_U_13
_atom_site_aniso_U_12
Si1 0.0434(3) 0.0329(2) 0.0394(3) -0.00226(18) 0.00045(19) -0.00418(18)
C1 0.0374(8) 0.0353(8) 0.0337(9) 0.0000(6) -0.0041(6) -0.0030(6)
C2 0.0337(7) 0.0357(8) 0.0342(8) 0.0008(6) -0.0045(6) -0.0012(6)
C3 0.0343(8) 0.0349(8) 0.0354(8) 0.0019(6) -0.0058(6) -0.0017(6)
C4 0.0357(8) 0.0328(7) 0.0358(8) 0.0026(6) -0.0048(6) -0.0016(6)
C11 0.0369(8) 0.0282(7) 0.0390(9) 0.0006(6) -0.0021(7) -0.0005(6)
C12 0.0440(9) 0.0399(9) 0.0412(10) -0.0047(7) -0.0018(7) -0.0069(7)
C13 0.0413(9) 0.0456(10) 0.0600(12) -0.0052(9) -0.0029(8) -0.0096(8)
C14 0.0442(9) 0.0385(9) 0.0560(12) 0.0036(8) 0.0087(8) -0.0042(7)
C15 0.0524(10) 0.0441(9) 0.0405(11) 0.0076(8) 0.0022(8) -0.0004(8)
C16 0.0416(9) 0.0427(9) 0.0400(10) 0.0049(7) -0.0057(7) -0.0037(7)
C21 0.0388(8) 0.0352(8) 0.0387(9) -0.0007(7) 0.0023(7) -0.0060(6)
C22 0.0394(8) 0.0385(8) 0.0485(11) -0.0009(8) 0.0009(8) -0.0049(7)
C23 0.0440(10) 0.0453(10) 0.0650(13) -0.0029(9) 0.0086(9) -0.0007(8)
C24 0.0578(12) 0.0606(12) 0.0670(14) -0.0212(11) 0.0127(10) -0.0007(10)
C25 0.0580(12) 0.0771(14) 0.0578(13) -0.0290(11) -0.0026(10) -0.0035(11)
C26 0.0426(10) 0.0590(11) 0.0500(11) -0.0139(9) -0.0028(8) -0.0023(8)
C31 0.0405(8) 0.0353(8) 0.0330(8) -0.0012(6) 0.0005(7) -0.0046(6)
C32 0.0473(10) 0.0382(8) 0.0414(10) -0.0008(7) 0.0007(8) -0.0009(7)
C33 0.0631(12) 0.0347(9) 0.0538(11) -0.0008(8) 0.0084(9) -0.0013(8)
C34 0.0689(13) 0.0387(9) 0.0553(12) -0.0098(8) 0.0123(10) -0.0184(9)
C35 0.0453(10) 0.0544(11) 0.0467(11) -0.0095(8) 0.0033(8) -0.0147(8)
C36 0.0414(9) 0.0420(9) 0.0410(10) -0.0013(7) -0.0018(7) -0.0049(7)
C41 0.0344(7) 0.0361(8) 0.0342(9) -0.0017(6) -0.0072(6) -0.0015(6)
C42 0.0356(8) 0.0398(9) 0.0401(9) 0.0028(7) -0.0047(7) 0.0003(7)
C43 0.0390(9) 0.0498(10) 0.0393(10) 0.0041(8) -0.0044(7) -0.0066(7)
C44 0.0385(9) 0.0587(11) 0.0430(10) -0.0086(8) 0.0008(8) -0.0024(8)
C45 0.0471(10) 0.0487(10) 0.0530(11) -0.0077(9) -0.0009(8) 0.0078(8)
C46 0.0461(9) 0.0372(9) 0.0436(10) 0.0004(8) -0.0012(8) 0.0016(7)

loop_
_geom_bond_atom_site_label_1
_geom_bond_atom_site_label_2
_geom_bond_distance
_geom_bond_site_symmetry_2
_geom_bond_publ_flag
Si1 C1 1.8575(17) . ?
Si1 C4 1.8679(15) . ?
C1 C2 1.360(2) . ?
C1 C11 1.479(2) . ?
C2 C21 1.484(2) . ?
C2 C3 1.506(2) . ?
C3 C4 1.360(2) . ?
C3 C31 1.490(2) . ?
C4 C41 1.477(2) . ?
C11 C12 1.394(2) . ?
C11 C16 1.394(2) . ?
C12 H12 0.970(18) . ?
C12 C13 1.389(2) . ?
C13 H13 0.95(2) . ?
C13 C14 1.373(3) . ?
C14 H14 0.99(2) . ?
C14 C15 1.380(3) . ?
C15 H15 0.95(2) . ?
C15 C16 1.382(2) . ?
C16 H16 0.947(18) . ?
C21 C26 1.389(2) . ?
C21 C22 1.394(2) . ?
C22 H22 1.013(19) . ?
C22 C23 1.381(2) . ?
C23 H23 0.99(2) . ?
C23 C24 1.375(3) . ?
C24 H24 0.98(2) . ?
C24 C25 1.378(3) . ?
C25 H25 0.97(2) . ?
C25 C26 1.385(3) . ?
C26 H26 0.96(2) . ?
C31 C36 1.389(2) . ?
C31 C32 1.389(2) . ?
C32 H32 0.98(2) . ?
C32 C33 1.381(2) . ?
C33 H33 0.96(2) . ?
C33 C34 1.380(3) . ?
C34 H34 0.96(2) . ?
C34 C35 1.373(3) . ?
C35 H35 0.96(2) . ?
C35 C36 1.388(2) . ?
C36 H36 0.955(16) . ?
C41 C46 1.394(2) . ?
C41 C42 1.403(2) . ?
C42 H42 0.951(18) . ?
C42 C43 1.382(2) . ?
C43 H43 0.927(19) . ?
C43 C44 1.384(3) . ?
C44 H44 0.990(19) . ?
C44 C45 1.379(3) . ?
C45 H45 0.99(2) . ?
C45 C46 1.382(3) . ?
C46 H46 0.893(19) . ?

loop_
_cod_related_entry_id
_cod_related_entry_database
_cod_related_entry_code
1 ChemSpider 30659602
